data_4080206
loop_
_publ_author_name
'Mills, David P.'
'Lewis, William'
'Blake, Alexander J.'
'Liddle, Stephen T.'

_publ_section_title
;
 Reactivity Studies of a T-Shaped Yttrium Carbene: C--F and C--O Bond
 Activation and C&#x2550;C Bond Formation Promoted by [Y(BIPM)(I)(THF)2]
 (BIPM = C(PPh2NSiMe3)2)
;
_journal_issue 5
_journal_name_full Organometallics
_journal_page_first 1239
_journal_paper_doi 10.1021/om301016j
_journal_volume 32
_journal_year 2013
_chemical_formula_moiety 'C44 H63 I N3 O3 P2 Si2 Y'
_chemical_formula_sum 'C44 H63 I N3 O3 P2 Si2 Y'
_chemical_formula_weight 1015.90
_chemical_name_systematic
; 
 ? 
;
_space_group_IT_number 14
_symmetry_cell_setting monoclinic
_symmetry_space_group_name_Hall '-P 2yn'
_symmetry_space_group_name_H-M 'P 1 21/n 1'
_atom_sites_solution_hydrogens 'geom, Me from difmap'
_atom_sites_solution_primary direct
_atom_sites_solution_secondary difmap
_audit_creation_method 'enCIFer editing of SHELXL97 CIF output'
_cell_angle_alpha 90.00
_cell_angle_beta 102.276(2)
_cell_angle_gamma 90.00
_cell_formula_units_Z 4
_cell_length_a 11.8331(13)
_cell_length_b 17.3545(18)
_cell_length_c 23.769(2)
_cell_measurement_reflns_used 8150
_cell_measurement_temperature 150(2)
_cell_measurement_theta_max 27.39
_cell_measurement_theta_min 2.43
_cell_volume 4769.5(8)
_computing_cell_refinement 'Bruker SAINT version 6.36a (Bruker, 2000)'
_computing_data_collection 'Bruker SMART version 5.625 (Bruker, 2001)'
_computing_data_reduction 'Bruker SAINT; Bruker SHELXTL (Bruker, 2001)'
_computing_molecular_graphics 'Bruker SHELXTL (Sheldrick, 2008)'
_computing_publication_material 'enCIFer(Allen et al.,2004);PLATON(Spek,2003)'
_computing_structure_refinement 'SHELXL-97 (Sheldrick, 2008)'
_computing_structure_solution 'Bruker SHELXTL (Sheldrick, 2008)'
_diffrn_ambient_temperature 150(2)
_diffrn_measured_fraction_theta_full 0.993
_diffrn_measured_fraction_theta_max 0.993
_diffrn_measurement_device_type 'Bruker SMART APEX CCD diffractometer'
_diffrn_measurement_method '\w rotation with narrow frames'
_diffrn_radiation_monochromator graphite
_diffrn_radiation_source 'normal-focus sealed tube'
_diffrn_radiation_type MoK\a
_diffrn_radiation_wavelength 0.71073
_diffrn_reflns_av_R_equivalents 0.0374
_diffrn_reflns_av_sigmaI/netI 0.0488
_diffrn_reflns_limit_h_max 15
_diffrn_reflns_limit_h_min -14
_diffrn_reflns_limit_k_max 22
_diffrn_reflns_limit_k_min -17
_diffrn_reflns_limit_l_max 27
_diffrn_reflns_limit_l_min -30
_diffrn_reflns_number 30165
_diffrn_reflns_theta_full 27.53
_diffrn_reflns_theta_max 27.53
_diffrn_reflns_theta_min 1.75
_diffrn_standards_decay_% 0
_diffrn_standards_number 0
_exptl_absorpt_coefficient_mu 2.027
_exptl_absorpt_correction_T_max 0.7508
_exptl_absorpt_correction_T_min 0.6312
_exptl_absorpt_correction_type multi-scan
_exptl_absorpt_process_details '(SADABS; Bruker, 2001)'
_exptl_crystal_colour colourless
_exptl_crystal_density_diffrn 1.415
_exptl_crystal_density_method 'not measured'
_exptl_crystal_description tablet
_exptl_crystal_F_000 2088
_exptl_crystal_size_max 0.25
_exptl_crystal_size_mid 0.25
_exptl_crystal_size_min 0.15
_refine_diff_density_max 1.061
_refine_diff_density_min -0.469
_refine_diff_density_rms 0.082
_refine_ls_extinction_coef none
_refine_ls_extinction_method none
_refine_ls_goodness_of_fit_ref 1.006
_refine_ls_hydrogen_treatment constr
_refine_ls_matrix_type full
_refine_ls_number_parameters 505
_refine_ls_number_reflns 10935
_refine_ls_number_restraints 0
_refine_ls_restrained_S_all 1.006
_refine_ls_R_factor_all 0.0600
_refine_ls_R_factor_gt 0.0357
_refine_ls_shift/su_max 0.002
_refine_ls_shift/su_mean 0.000
_refine_ls_structure_factor_coef Fsqd
_refine_ls_weighting_details 'calc w=1/[\s^2^(Fo^2^)+(0.0385P)^2^+1.4974P] where P=(Fo^2^+2Fc^2^)/3'
_refine_ls_weighting_scheme calc
_refine_ls_wR_factor_gt 0.0752
_refine_ls_wR_factor_ref 0.0834
_reflns_number_gt 8122
_reflns_number_total 10935
_reflns_threshold_expression I>2\s(I)
_cod_data_source_file om301016j_si_001.cif
_cod_data_source_block 4
_cod_depositor_comments
;
The following automatic conversions were performed:

'_symmetry_cell_setting' value 'Monoclinic' changed to 'monoclinic'
according to /home/saulius/struct/CIF-dictionaries/cif_core.dic
dictionary named 'cif_core.dic' version 2.4.2 from 2011-04-26.

Automatic conversion script
Id: cif_fix_values 1891 2012-01-12 08:04:46Z andrius 
;
_cod_original_sg_symbol_H-M 'P 21/n'
_cod_database_code 4080206

loop_
_symmetry_equiv_pos_as_xyz
'x, y, z'
'-x+1/2, y+1/2, -z+1/2'
'-x, -y, -z'
'x-1/2, -y-1/2, z-1/2'

loop_
_atom_site_label
_atom_site_type_symbol
_atom_site_fract_x
_atom_site_fract_y
_atom_site_fract_z
_atom_site_U_iso_or_equiv
_atom_site_adp_type
_atom_site_occupancy
_atom_site_symmetry_multiplicity
_atom_site_calc_flag
_atom_site_refinement_flags
Y1 Y 0.58063(2) 0.749519(15) 0.303549(11) 0.01852(7) Uani 1 1 d .
C1 C 0.5747(2) 0.81204(15) 0.40581(11) 0.0180(5) Uani 1 1 d .
P1 P 0.68911(6) 0.75127(4) 0.43370(3) 0.01887(15) Uani 1 1 d .
C2 C 0.6649(2) 0.70963(16) 0.50059(11) 0.0228(6) Uani 1 1 d .
C3 C 0.6880(3) 0.63308(17) 0.51558(12) 0.0295(7) Uani 1 1 d .
H3A H 0.7206 0.6005 0.4911 0.035 Uiso 1 1 calc R
C4 C 0.6637(3) 0.60372(19) 0.56618(13) 0.0372(8) Uani 1 1 d .
H4A H 0.6790 0.5511 0.5761 0.045 Uiso 1 1 calc R
C5 C 0.6170(3) 0.6514(2) 0.60211(13) 0.0380(8) Uani 1 1 d .
H5A H 0.6011 0.6314 0.6368 0.046 Uiso 1 1 calc R
C6 C 0.5935(3) 0.72774(19) 0.58778(12) 0.0329(7) Uani 1 1 d .
H6A H 0.5611 0.7601 0.6125 0.039 Uiso 1 1 calc R
C7 C 0.6171(3) 0.75705(17) 0.53752(12) 0.0264(6) Uani 1 1 d .
H7A H 0.6008 0.8096 0.5278 0.032 Uiso 1 1 calc R
C8 C 0.8193(2) 0.80953(16) 0.45500(12) 0.0228(6) Uani 1 1 d .
C9 C 0.8551(3) 0.84194(18) 0.50946(13) 0.0337(7) Uani 1 1 d .
H9A H 0.8096 0.8347 0.5375 0.040 Uiso 1 1 calc R
C10 C 0.9563(3) 0.8847(2) 0.52328(16) 0.0451(9) Uani 1 1 d .
H10A H 0.9805 0.9058 0.5608 0.054 Uiso 1 1 calc R
C11 C 1.0220(3) 0.89645(19) 0.48227(16) 0.0402(8) Uani 1 1 d .
H11A H 1.0908 0.9262 0.4915 0.048 Uiso 1 1 calc R
C12 C 0.9878(3) 0.8651(2) 0.42807(15) 0.0398(8) Uani 1 1 d .
H12A H 1.0328 0.8733 0.3999 0.048 Uiso 1 1 calc R
C13 C 0.8882(3) 0.82185(18) 0.41492(13) 0.0332(7) Uani 1 1 d .
H13A H 0.8657 0.7998 0.3776 0.040 Uiso 1 1 calc R
N1 N 0.7063(2) 0.68988(12) 0.38543(9) 0.0207(5) Uani 1 1 d .
Si1 Si 0.80804(8) 0.61718(5) 0.38660(4) 0.02856(19) Uani 1 1 d .
C26 C 0.9341(3) 0.6236(2) 0.44926(15) 0.0507(10) Uani 1 1 d .
H26A H 0.9713 0.6740 0.4492 0.076 Uiso 1 1 calc R
H26B H 0.9900 0.5829 0.4462 0.076 Uiso 1 1 calc R
H26C H 0.9071 0.6171 0.4852 0.076 Uiso 1 1 calc R
C27 C 0.8681(3) 0.62164(19) 0.32039(14) 0.0347(7) Uani 1 1 d .
H27A H 0.8047 0.6185 0.2864 0.052 Uiso 1 1 calc R
H27B H 0.9213 0.5785 0.3202 0.052 Uiso 1 1 calc R
H27C H 0.9097 0.6703 0.3197 0.052 Uiso 1 1 calc R
C28 C 0.7380(3) 0.52076(18) 0.38707(15) 0.0461(9) Uani 1 1 d .
H28A H 0.6720 0.5171 0.3544 0.069 Uiso 1 1 calc R
H28B H 0.7111 0.5144 0.4231 0.069 Uiso 1 1 calc R
H28C H 0.7941 0.4803 0.3840 0.069 Uiso 1 1 calc R
P2 P 0.42858(6) 0.78714(4) 0.38900(3) 0.01801(15) Uani 1 1 d .
C14 C 0.3760(2) 0.73563(15) 0.44504(11) 0.0211(6) Uani 1 1 d .
C15 C 0.4053(3) 0.65817(16) 0.45477(12) 0.0260(6) Uani 1 1 d .
H15A H 0.4561 0.6343 0.4340 0.031 Uiso 1 1 calc R
C16 C 0.3608(3) 0.61584(18) 0.49453(14) 0.0364(8) Uani 1 1 d .
H16A H 0.3825 0.5634 0.5014 0.044 Uiso 1 1 calc R
C17 C 0.2854(3) 0.64931(19) 0.52402(14) 0.0425(9) Uani 1 1 d .
H17A H 0.2547 0.6198 0.5510 0.051 Uiso 1 1 calc R
C18 C 0.2543(3) 0.72565(19) 0.51459(14) 0.0383(8) Uani 1 1 d .
H18A H 0.2019 0.7487 0.5348 0.046 Uiso 1 1 calc R
C19 C 0.2997(3) 0.76862(17) 0.47542(12) 0.0265(6) Uani 1 1 d .
H19A H 0.2786 0.8212 0.4692 0.032 Uiso 1 1 calc R
C20 C 0.3517(2) 0.87845(16) 0.38154(11) 0.0225(6) Uani 1 1 d .
C21 C 0.2696(3) 0.89550(18) 0.33220(13) 0.0304(7) Uani 1 1 d .
H21A H 0.2556 0.8603 0.3009 0.036 Uiso 1 1 calc R
C22 C 0.2078(3) 0.9640(2) 0.32847(14) 0.0402(8) Uani 1 1 d .
H22A H 0.1525 0.9759 0.2944 0.048 Uiso 1 1 calc R
C23 C 0.2267(3) 1.01508(19) 0.37432(15) 0.0408(8) Uani 1 1 d .
H23A H 0.1829 1.0613 0.3719 0.049 Uiso 1 1 calc R
C24 C 0.3090(3) 0.99893(17) 0.42357(14) 0.0324(7) Uani 1 1 d .
H24A H 0.3219 1.0339 0.4550 0.039 Uiso 1 1 calc R
C25 C 0.3728(3) 0.93126(16) 0.42683(12) 0.0246(6) Uani 1 1 d .
H25A H 0.4311 0.9209 0.4601 0.029 Uiso 1 1 calc R
N2 N 0.40155(19) 0.73611(13) 0.33111(9) 0.0208(5) Uani 1 1 d .
Si2 Si 0.27812(7) 0.68147(5) 0.30436(3) 0.02771(19) Uani 1 1 d .
C29 C 0.3016(3) 0.57614(18) 0.31976(14) 0.0403(8) Uani 1 1 d .
H29A H 0.3673 0.5582 0.3042 0.060 Uiso 1 1 calc R
H29B H 0.2320 0.5475 0.3017 0.060 Uiso 1 1 calc R
H29C H 0.3178 0.5676 0.3615 0.060 Uiso 1 1 calc R
C30 C 0.1517(3) 0.7095(2) 0.33574(16) 0.0467(9) Uani 1 1 d .
H30A H 0.1353 0.7645 0.3289 0.070 Uiso 1 1 calc R
H30B H 0.1697 0.6995 0.3773 0.070 Uiso 1 1 calc R
H30C H 0.0838 0.6793 0.3175 0.070 Uiso 1 1 calc R
C31 C 0.2343(3) 0.69521(19) 0.22491(13) 0.0361(8) Uani 1 1 d .
H31A H 0.2217 0.7502 0.2163 0.054 Uiso 1 1 calc R
H31B H 0.1626 0.6668 0.2101 0.054 Uiso 1 1 calc R
H31C H 0.2955 0.6759 0.2066 0.054 Uiso 1 1 calc R
O1 O 0.61532(17) 0.87308(11) 0.32297(8) 0.0244(4) Uani 1 1 d .
C32 C 0.6043(2) 0.88562(15) 0.37708(11) 0.0177(5) Uani 1 1 d .
N3 N 0.6145(2) 0.94869(13) 0.40514(9) 0.0212(5) Uani 1 1 d .
C33 C 0.6398(3) 1.02169(15) 0.37796(12) 0.0253(6) Uani 1 1 d .
C34 C 0.7640(3) 1.02234(18) 0.37075(15) 0.0394(8) Uani 1 1 d .
H34A H 0.8159 1.0120 0.4080 0.059 Uiso 1 1 calc R
H34B H 0.7821 1.0729 0.3566 0.059 Uiso 1 1 calc R
H34C H 0.7744 0.9825 0.3431 0.059 Uiso 1 1 calc R
C35 C 0.6252(3) 1.08528(17) 0.42042(14) 0.0385(8) Uani 1 1 d .
H35A H 0.6785 1.0761 0.4574 0.058 Uiso 1 1 calc R
H35B H 0.5454 1.0851 0.4259 0.058 Uiso 1 1 calc R
H35C H 0.6423 1.1354 0.4051 0.058 Uiso 1 1 calc R
C36 C 0.5556(3) 1.03773(18) 0.32078(13) 0.0393(8) Uani 1 1 d .
H36A H 0.5636 0.9976 0.2929 0.059 Uiso 1 1 calc R
H36B H 0.5731 1.0881 0.3060 0.059 Uiso 1 1 calc R
H36C H 0.4762 1.0378 0.3268 0.059 Uiso 1 1 calc R
I1 I 0.550828(18) 0.598777(12) 0.235708(9) 0.03388(7) Uani 1 1 d .
O2 O 0.46914(18) 0.80383(12) 0.21398(8) 0.0298(5) Uani 1 1 d .
C37 C 0.4573(3) 0.7824(2) 0.15408(12) 0.0373(8) Uani 1 1 d .
H37A H 0.3778 0.7644 0.1376 0.045 Uiso 1 1 calc R
H37B H 0.5125 0.7410 0.1499 0.045 Uiso 1 1 calc R
C38 C 0.4842(3) 0.8562(2) 0.12449(15) 0.0520(10) Uani 1 1 d .
H38A H 0.4327 0.8616 0.0860 0.062 Uiso 1 1 calc R
H38B H 0.5656 0.8567 0.1202 0.062 Uiso 1 1 calc R
C39 C 0.4623(3) 0.9208(2) 0.16476(16) 0.0491(10) Uani 1 1 d .
H39A H 0.5346 0.9489 0.1810 0.059 Uiso 1 1 calc R
H39B H 0.4042 0.9578 0.1442 0.059 Uiso 1 1 calc R
C40 C 0.4175(3) 0.87931(18) 0.21146(13) 0.0352(7) Uani 1 1 d .
H40A H 0.4413 0.9063 0.2488 0.042 Uiso 1 1 calc R
H40B H 0.3321 0.8757 0.2016 0.042 Uiso 1 1 calc R
O3 O 0.73515(18) 0.78263(11) 0.24934(8) 0.0292(5) Uani 1 1 d .
C41 C 0.7877(3) 0.85893(18) 0.25173(15) 0.0373(8) Uani 1 1 d .
H41A H 0.7990 0.8807 0.2910 0.045 Uiso 1 1 calc R
H41B H 0.7385 0.8945 0.2245 0.045 Uiso 1 1 calc R
C42 C 0.9009(3) 0.8466(2) 0.23529(18) 0.0529(10) Uani 1 1 d .
H42A H 0.9630 0.8386 0.2699 0.063 Uiso 1 1 calc R
H42B H 0.9211 0.8917 0.2138 0.063 Uiso 1 1 calc R
C43 C 0.8852(3) 0.7753(2) 0.19760(15) 0.0440(9) Uani 1 1 d .
H43A H 0.8881 0.7885 0.1574 0.053 Uiso 1 1 calc R
H43B H 0.9462 0.7368 0.2122 0.053 Uiso 1 1 calc R
C44 C 0.7674(3) 0.7443(2) 0.20090(13) 0.0357(8) Uani 1 1 d .
H44A H 0.7104 0.7557 0.1649 0.043 Uiso 1 1 calc R
H44B H 0.7707 0.6878 0.2068 0.043 Uiso 1 1 calc R

loop_
_atom_site_aniso_label
_atom_site_aniso_U_11
_atom_site_aniso_U_22
_atom_site_aniso_U_33
_atom_site_aniso_U_23
_atom_site_aniso_U_13
_atom_site_aniso_U_12
Y1 0.02133(14) 0.01849(13) 0.01654(13) -0.00228(10) 0.00586(10) -0.00249(10)
C1 0.0208(14) 0.0167(13) 0.0172(13) -0.0002(10) 0.0053(11) -0.0009(10)
P1 0.0208(4) 0.0177(3) 0.0179(3) 0.0000(3) 0.0037(3) 0.0005(3)
C2 0.0225(15) 0.0259(15) 0.0184(13) 0.0021(11) 0.0010(11) -0.0011(12)
C3 0.0338(18) 0.0281(17) 0.0255(15) 0.0049(12) 0.0041(13) 0.0033(13)
C4 0.040(2) 0.0360(19) 0.0327(17) 0.0135(15) 0.0009(15) 0.0011(15)
C5 0.041(2) 0.053(2) 0.0199(15) 0.0109(15) 0.0075(14) -0.0031(16)
C6 0.0321(18) 0.0448(19) 0.0214(15) -0.0019(13) 0.0050(13) -0.0024(14)
C7 0.0269(16) 0.0284(16) 0.0225(14) -0.0016(12) 0.0020(12) -0.0025(12)
C8 0.0205(14) 0.0199(14) 0.0270(15) -0.0019(11) 0.0026(12) 0.0013(11)
C9 0.0291(17) 0.0372(18) 0.0358(17) -0.0126(14) 0.0091(14) -0.0062(14)
C10 0.037(2) 0.047(2) 0.048(2) -0.0224(17) 0.0041(17) -0.0111(16)
C11 0.0231(17) 0.0365(19) 0.060(2) -0.0122(17) 0.0062(16) -0.0073(14)
C12 0.0289(18) 0.047(2) 0.047(2) -0.0056(16) 0.0148(16) -0.0074(15)
C13 0.0305(18) 0.0363(18) 0.0332(17) -0.0031(14) 0.0080(14) -0.0055(14)
N1 0.0249(13) 0.0168(11) 0.0206(12) -0.0021(9) 0.0050(10) 0.0000(9)
Si1 0.0323(5) 0.0243(4) 0.0305(4) 0.0015(3) 0.0099(4) 0.0087(3)
C26 0.042(2) 0.064(3) 0.044(2) 0.0023(18) 0.0038(17) 0.0238(19)
C27 0.0288(17) 0.0358(18) 0.0426(19) -0.0022(14) 0.0144(15) 0.0067(14)
C28 0.074(3) 0.0240(18) 0.048(2) 0.0060(15) 0.030(2) 0.0075(17)
P2 0.0192(4) 0.0179(3) 0.0176(3) 0.0015(3) 0.0056(3) 0.0001(3)
C14 0.0220(15) 0.0223(15) 0.0193(13) 0.0021(11) 0.0048(11) -0.0040(11)
C15 0.0313(17) 0.0217(15) 0.0251(15) 0.0000(12) 0.0063(12) -0.0034(12)
C16 0.052(2) 0.0221(17) 0.0358(18) 0.0059(13) 0.0105(16) -0.0048(14)
C17 0.065(2) 0.0334(19) 0.0366(19) 0.0096(15) 0.0275(18) -0.0100(17)
C18 0.049(2) 0.0333(18) 0.0405(19) 0.0000(15) 0.0264(17) -0.0059(15)
C19 0.0335(17) 0.0224(15) 0.0261(15) 0.0012(12) 0.0121(13) -0.0024(12)
C20 0.0224(15) 0.0243(15) 0.0234(14) 0.0080(11) 0.0110(12) 0.0057(11)
C21 0.0303(17) 0.0353(18) 0.0268(16) 0.0064(13) 0.0088(13) 0.0067(13)
C22 0.036(2) 0.049(2) 0.0358(18) 0.0153(16) 0.0078(15) 0.0169(16)
C23 0.043(2) 0.0313(19) 0.052(2) 0.0156(16) 0.0207(17) 0.0180(15)
C24 0.0375(19) 0.0236(16) 0.0406(18) 0.0035(13) 0.0184(15) 0.0043(13)
C25 0.0271(16) 0.0215(15) 0.0268(15) 0.0027(12) 0.0097(12) 0.0003(12)
N2 0.0210(12) 0.0220(12) 0.0193(11) -0.0011(9) 0.0041(9) -0.0034(9)
Si2 0.0241(4) 0.0336(5) 0.0249(4) -0.0014(3) 0.0038(3) -0.0093(3)
C29 0.048(2) 0.0359(19) 0.0365(18) -0.0021(15) 0.0090(16) -0.0199(16)
C30 0.0262(18) 0.065(3) 0.050(2) -0.0063(19) 0.0112(16) -0.0119(17)
C31 0.0328(18) 0.045(2) 0.0272(16) -0.0012(14) -0.0019(14) -0.0118(15)
O1 0.0371(12) 0.0205(10) 0.0181(10) -0.0014(8) 0.0117(9) -0.0034(9)
C32 0.0170(13) 0.0198(14) 0.0166(13) 0.0028(10) 0.0043(10) -0.0009(10)
N3 0.0286(13) 0.0173(12) 0.0193(11) 0.0012(9) 0.0087(10) -0.0003(10)
C33 0.0408(18) 0.0139(13) 0.0235(14) -0.0017(11) 0.0116(13) -0.0061(12)
C34 0.050(2) 0.0244(17) 0.049(2) -0.0044(15) 0.0220(17) -0.0145(15)
C35 0.063(2) 0.0194(16) 0.0372(18) -0.0040(13) 0.0192(17) -0.0058(15)
C36 0.061(2) 0.0232(17) 0.0317(17) 0.0064(13) 0.0041(16) -0.0038(15)
I1 0.03446(12) 0.02897(11) 0.04036(12) -0.01675(9) 0.01280(9) -0.00897(9)
O2 0.0374(12) 0.0336(12) 0.0173(10) -0.0003(8) 0.0032(9) -0.0020(9)
C37 0.039(2) 0.051(2) 0.0204(15) -0.0046(14) 0.0050(14) -0.0045(16)
C38 0.049(2) 0.073(3) 0.035(2) 0.0199(19) 0.0116(17) 0.001(2)
C39 0.050(2) 0.044(2) 0.051(2) 0.0184(18) 0.0049(18) -0.0041(17)
C40 0.042(2) 0.0311(18) 0.0296(16) 0.0013(13) 0.0022(14) 0.0023(14)
O3 0.0359(12) 0.0264(11) 0.0305(11) -0.0049(9) 0.0186(9) -0.0047(9)
C41 0.042(2) 0.0283(17) 0.049(2) -0.0015(15) 0.0260(17) -0.0068(14)
C42 0.046(2) 0.041(2) 0.080(3) -0.007(2) 0.033(2) -0.0080(17)
C43 0.044(2) 0.049(2) 0.048(2) -0.0064(17) 0.0278(18) -0.0027(17)
C44 0.0355(19) 0.045(2) 0.0309(17) -0.0086(14) 0.0159(14) -0.0023(15)

loop_
_atom_type_symbol
_atom_type_description
_atom_type_scat_dispersion_real
_atom_type_scat_dispersion_imag
_atom_type_scat_source
C C 0.0033 0.0016 'International Tables Vol C Tables 4.2.6.8 and 6.1.1.4'
H H 0.0000 0.0000 'International Tables Vol C Tables 4.2.6.8 and 6.1.1.4'
N N 0.0061 0.0033 'International Tables Vol C Tables 4.2.6.8 and 6.1.1.4'
O O 0.0106 0.0060 'International Tables Vol C Tables 4.2.6.8 and 6.1.1.4'
Si Si 0.0817 0.0704 'International Tables Vol C Tables 4.2.6.8 and 6.1.1.4'
P P 0.1023 0.0942 'International Tables Vol C Tables 4.2.6.8 and 6.1.1.4'
Y Y -2.7962 3.5667 'International Tables Vol C Tables 4.2.6.8 and 6.1.1.4'
I I -0.4742 1.8119 'International Tables Vol C Tables 4.2.6.8 and 6.1.1.4'

loop_
_geom_angle_atom_site_label_1
_geom_angle_atom_site_label_2
_geom_angle_atom_site_label_3
_geom_angle
O1 Y1 N2 100.10(7)
O1 Y1 N1 101.06(7)
N2 Y1 N1 99.76(8)
O1 Y1 O2 81.36(7)
N2 Y1 O2 85.96(7)
N1 Y1 O2 173.22(7)
O1 Y1 O3 76.28(7)
N2 Y1 O3 163.33(7)
N1 Y1 O3 96.91(7)
O2 Y1 O3 77.42(7)
O1 Y1 C1 57.14(7)
N2 Y1 C1 65.74(8)
N1 Y1 C1 64.71(8)
O2 Y1 C1 121.43(7)
O3 Y1 C1 122.32(7)
O1 Y1 I1 159.31(5)
N2 Y1 I1 93.01(5)
N1 Y1 I1 92.32(5)
O2 Y1 I1 83.68(5)
O3 Y1 I1 86.57(4)
C1 Y1 I1 143.55(6)
C32 C1 P1 116.49(19)
C32 C1 P2 114.60(18)
P1 C1 P2 126.35(15)
C32 C1 Y1 83.09(14)
P1 C1 Y1 86.07(10)
P2 C1 Y1 84.71(10)
N1 P1 C1 109.70(12)
N1 P1 C8 109.73(12)
C1 P1 C8 108.32(13)
N1 P1 C2 115.22(12)
C1 P1 C2 108.66(13)
C8 P1 C2 104.94(13)
C3 C2 C7 118.9(3)
C3 C2 P1 123.0(2)
C7 C2 P1 118.1(2)
C2 C3 C4 120.5(3)
C2 C3 H3A 119.8
C4 C3 H3A 119.8
C5 C4 C3 119.8(3)
C5 C4 H4A 120.1
C3 C4 H4A 120.1
C6 C5 C4 120.4(3)
C6 C5 H5A 119.8
C4 C5 H5A 119.8
C7 C6 C5 120.0(3)
C7 C6 H6A 120.0
C5 C6 H6A 120.0
C6 C7 C2 120.4(3)
C6 C7 H7A 119.8
C2 C7 H7A 119.8
C9 C8 C13 117.8(3)
C9 C8 P1 123.7(2)
C13 C8 P1 118.5(2)
C10 C9 C8 120.8(3)
C10 C9 H9A 119.6
C8 C9 H9A 119.6
C11 C10 C9 119.8(3)
C11 C10 H10A 120.1
C9 C10 H10A 120.1
C12 C11 C10 120.2(3)
C12 C11 H11A 119.9
C10 C11 H11A 119.9
C13 C12 C11 119.7(3)
C13 C12 H12A 120.2
C11 C12 H12A 120.2
C12 C13 C8 121.6(3)
C12 C13 H13A 119.2
C8 C13 H13A 119.2
P1 N1 Si1 131.34(14)
P1 N1 Y1 98.10(10)
Si1 N1 Y1 128.95(11)
N1 Si1 C27 110.09(13)
N1 Si1 C28 110.08(15)
C27 Si1 C28 106.97(15)
N1 Si1 C26 113.63(14)
C27 Si1 C26 106.69(16)
C28 Si1 C26 109.13(18)
Si1 C26 H26A 109.5
Si1 C26 H26B 109.5
H26A C26 H26B 109.5
Si1 C26 H26C 109.5
H26A C26 H26C 109.5
H26B C26 H26C 109.5
Si1 C27 H27A 109.5
Si1 C27 H27B 109.5
H27A C27 H27B 109.5
Si1 C27 H27C 109.5
H27A C27 H27C 109.5
H27B C27 H27C 109.5
Si1 C28 H28A 109.5
Si1 C28 H28B 109.5
H28A C28 H28B 109.5
Si1 C28 H28C 109.5
H28A C28 H28C 109.5
H28B C28 H28C 109.5
N2 P2 C1 109.82(12)
N2 P2 C20 113.07(12)
C1 P2 C20 104.94(13)
N2 P2 C14 108.58(12)
C1 P2 C14 115.50(12)
C20 P2 C14 104.93(13)
C19 C14 C15 118.4(3)
C19 C14 P2 122.5(2)
C15 C14 P2 118.9(2)
C16 C15 C14 120.4(3)
C16 C15 H15A 119.8
C14 C15 H15A 119.8
C17 C16 C15 120.4(3)
C17 C16 H16A 119.8
C15 C16 H16A 119.8
C16 C17 C18 120.2(3)
C16 C17 H17A 119.9
C18 C17 H17A 119.9
C17 C18 C19 119.8(3)
C17 C18 H18A 120.1
C19 C18 H18A 120.1
C18 C19 C14 120.9(3)
C18 C19 H19A 119.6
C14 C19 H19A 119.6
C21 C20 C25 119.4(3)
C21 C20 P2 121.0(2)
C25 C20 P2 119.6(2)
C20 C21 C22 120.1(3)
C20 C21 H21A 119.9
C22 C21 H21A 119.9
C23 C22 C21 120.2(3)
C23 C22 H22A 119.9
C21 C22 H22A 119.9
C24 C23 C22 120.2(3)
C24 C23 H23A 119.9
C22 C23 H23A 119.9
C23 C24 C25 119.7(3)
C23 C24 H24A 120.2
C25 C24 H24A 120.2
C24 C25 C20 120.4(3)
C24 C25 H25A 119.8
C20 C25 H25A 119.8
P2 N2 Si2 127.54(14)
P2 N2 Y1 98.98(10)
Si2 N2 Y1 133.20(12)
N2 Si2 C31 109.32(13)
N2 Si2 C30 113.04(14)
C31 Si2 C30 107.24(16)
N2 Si2 C29 112.42(14)
C31 Si2 C29 108.69(15)
C30 Si2 C29 105.90(17)
Si2 C29 H29A 109.5
Si2 C29 H29B 109.5
H29A C29 H29B 109.5
Si2 C29 H29C 109.5
H29A C29 H29C 109.5
H29B C29 H29C 109.5
Si2 C30 H30A 109.5
Si2 C30 H30B 109.5
H30A C30 H30B 109.5
Si2 C30 H30C 109.5
H30A C30 H30C 109.5
H30B C30 H30C 109.5
Si2 C31 H31A 109.5
Si2 C31 H31B 109.5
H31A C31 H31B 109.5
Si2 C31 H31C 109.5
H31A C31 H31C 109.5
H31B C31 H31C 109.5
C32 O1 Y1 107.85(15)
N3 C32 O1 128.7(2)
N3 C32 C1 119.4(2)
O1 C32 C1 111.9(2)
C32 N3 C33 120.8(2)
N3 C33 C34 110.2(2)
N3 C33 C35 105.5(2)
C34 C33 C35 108.5(3)
N3 C33 C36 112.9(2)
C34 C33 C36 111.2(3)
C35 C33 C36 108.2(3)
C33 C34 H34A 109.5
C33 C34 H34B 109.5
H34A C34 H34B 109.5
C33 C34 H34C 109.5
H34A C34 H34C 109.5
H34B C34 H34C 109.5
C33 C35 H35A 109.5
C33 C35 H35B 109.5
H35A C35 H35B 109.5
C33 C35 H35C 109.5
H35A C35 H35C 109.5
H35B C35 H35C 109.5
C33 C36 H36A 109.5
C33 C36 H36B 109.5
H36A C36 H36B 109.5
C33 C36 H36C 109.5
H36A C36 H36C 109.5
H36B C36 H36C 109.5
C40 O2 C37 103.9(2)
C40 O2 Y1 122.18(16)
C37 O2 Y1 132.74(19)
O2 C37 C38 104.5(3)
O2 C37 H37A 110.9
C38 C37 H37A 110.9
O2 C37 H37B 110.9
C38 C37 H37B 110.9
H37A C37 H37B 108.9
C37 C38 C39 104.3(3)
C37 C38 H38A 110.9
C39 C38 H38A 110.9
C37 C38 H38B 110.9
C39 C38 H38B 110.9
H38A C38 H38B 108.9
C40 C39 C38 104.1(3)
C40 C39 H39A 110.9
C38 C39 H39A 110.9
C40 C39 H39B 110.9
C38 C39 H39B 110.9
H39A C39 H39B 109.0
O2 C40 C39 104.6(3)
O2 C40 H40A 110.8
C39 C40 H40A 110.8
O2 C40 H40B 110.8
C39 C40 H40B 110.8
H40A C40 H40B 108.9
C44 O3 C41 105.4(2)
C44 O3 Y1 130.13(17)
C41 O3 Y1 122.50(16)
O3 C41 C42 105.1(3)
O3 C41 H41A 110.7
C42 C41 H41A 110.7
O3 C41 H41B 110.7
C42 C41 H41B 110.7
H41A C41 H41B 108.8
C41 C42 C43 105.6(3)
C41 C42 H42A 110.6
C43 C42 H42A 110.6
C41 C42 H42B 110.6
C43 C42 H42B 110.6
H42A C42 H42B 108.8
C44 C43 C42 104.9(3)
C44 C43 H43A 110.8
C42 C43 H43A 110.8
C44 C43 H43B 110.8
C42 C43 H43B 110.8
H43A C43 H43B 108.8
O3 C44 C43 106.2(2)
O3 C44 H44A 110.5
C43 C44 H44A 110.5
O3 C44 H44B 110.5
C43 C44 H44B 110.5
H44A C44 H44B 108.7

loop_
_geom_bond_atom_site_label_1
_geom_bond_atom_site_label_2
_geom_bond_distance
Y1 O1 2.2133(19)
Y1 N2 2.359(2)
Y1 N1 2.417(2)
Y1 O2 2.4427(19)
Y1 O3 2.5170(19)
Y1 C1 2.676(3)
Y1 I1 3.0539(4)
C1 C32 1.524(3)
C1 P1 1.733(3)
C1 P2 1.744(3)
P1 N1 1.610(2)
P1 C8 1.822(3)
P1 C2 1.824(3)
C2 C3 1.387(4)
C2 C7 1.407(4)
C3 C4 1.391(4)
C3 H3A 0.9500
C4 C5 1.385(5)
C4 H4A 0.9500
C5 C6 1.382(5)
C5 H5A 0.9500
C6 C7 1.380(4)
C6 H6A 0.9500
C7 H7A 0.9500
C8 C9 1.392(4)
C8 C13 1.395(4)
C9 C10 1.388(4)
C9 H9A 0.9500
C10 C11 1.385(5)
C10 H10A 0.9500
C11 C12 1.377(5)
C11 H11A 0.9500
C12 C13 1.377(4)
C12 H12A 0.9500
C13 H13A 0.9500
N1 Si1 1.740(2)
Si1 C27 1.861(3)
Si1 C28 1.868(3)
Si1 C26 1.874(4)
C26 H26A 0.9800
C26 H26B 0.9800
C26 H26C 0.9800
C27 H27A 0.9800
C27 H27B 0.9800
C27 H27C 0.9800
C28 H28A 0.9800
C28 H28B 0.9800
C28 H28C 0.9800
P2 N2 1.610(2)
P2 C20 1.817(3)
P2 C14 1.820(3)
C14 C19 1.393(4)
C14 C15 1.395(4)
C15 C16 1.387(4)
C15 H15A 0.9500
C16 C17 1.375(5)
C16 H16A 0.9500
C17 C18 1.381(5)
C17 H17A 0.9500
C18 C19 1.388(4)
C18 H18A 0.9500
C19 H19A 0.9500
C20 C21 1.386(4)
C20 C25 1.395(4)
C21 C22 1.389(4)
C21 H21A 0.9500
C22 C23 1.385(5)
C22 H22A 0.9500
C23 C24 1.383(4)
C23 H23A 0.9500
C24 C25 1.389(4)
C24 H24A 0.9500
C25 H25A 0.9500
N2 Si2 1.744(2)
Si2 C31 1.864(3)
Si2 C30 1.872(3)
Si2 C29 1.873(3)
C29 H29A 0.9800
C29 H29B 0.9800
C29 H29C 0.9800
C30 H30A 0.9800
C30 H30B 0.9800
C30 H30C 0.9800
C31 H31A 0.9800
C31 H31B 0.9800
C31 H31C 0.9800
O1 C32 1.338(3)
C32 N3 1.274(3)
N3 C33 1.481(3)
C33 C34 1.517(4)
C33 C35 1.530(4)
C33 C36 1.530(4)
C34 H34A 0.9800
C34 H34B 0.9800
C34 H34C 0.9800
C35 H35A 0.9800
C35 H35B 0.9800
C35 H35C 0.9800
C36 H36A 0.9800
C36 H36B 0.9800
C36 H36C 0.9800
O2 C40 1.441(4)
O2 C37 1.449(3)
C37 C38 1.528(5)
C37 H37A 0.9900
C37 H37B 0.9900
C38 C39 1.531(5)
C38 H38A 0.9900
C38 H38B 0.9900
C39 C40 1.510(5)
C39 H39A 0.9900
C39 H39B 0.9900
C40 H40A 0.9900
C40 H40B 0.9900
O3 C44 1.449(3)
O3 C41 1.459(4)
C41 C42 1.488(5)
C41 H41A 0.9900
C41 H41B 0.9900
C42 C43 1.517(5)
C42 H42A 0.9900
C42 H42B 0.9900
C43 C44 1.512(5)
C43 H43A 0.9900
C43 H43B 0.9900
C44 H44A 0.9900
C44 H44B 0.9900

loop_
_geom_torsion_atom_site_label_1
_geom_torsion_atom_site_label_2
_geom_torsion_atom_site_label_3
_geom_torsion_atom_site_label_4
_geom_torsion
O1 Y1 C1 C32 0.54(13)
N2 Y1 C1 C32 -120.81(16)
N1 Y1 C1 C32 124.44(16)
O2 Y1 C1 C32 -52.28(16)
O3 Y1 C1 C32 42.58(17)
I1 Y1 C1 C32 -179.91(10)
O1 Y1 C1 P1 -116.76(12)
N2 Y1 C1 P1 121.89(11)
N1 Y1 C1 P1 7.15(8)
O2 Y1 C1 P1 -169.58(8)
O3 Y1 C1 P1 -74.72(11)
I1 Y1 C1 P1 62.79(14)
O1 Y1 C1 P2 116.15(12)
N2 Y1 C1 P2 -5.20(8)
N1 Y1 C1 P2 -119.94(11)
O2 Y1 C1 P2 63.34(12)
O3 Y1 C1 P2 158.19(8)
I1 Y1 C1 P2 -64.30(13)
C32 C1 P1 N1 -90.6(2)
P2 C1 P1 N1 70.1(2)
Y1 C1 P1 N1 -10.33(12)
C32 C1 P1 C8 29.1(2)
P2 C1 P1 C8 -170.10(17)
Y1 C1 P1 C8 109.42(11)
C32 C1 P1 C2 142.62(19)
P2 C1 P1 C2 -56.6(2)
Y1 C1 P1 C2 -137.11(10)
N1 P1 C2 C3 15.7(3)
C1 P1 C2 C3 139.2(2)
C8 P1 C2 C3 -105.1(3)
N1 P1 C2 C7 -162.1(2)
C1 P1 C2 C7 -38.6(3)
C8 P1 C2 C7 77.1(2)
C7 C2 C3 C4 0.3(4)
P1 C2 C3 C4 -177.5(2)
C2 C3 C4 C5 -0.6(5)
C3 C4 C5 C6 0.6(5)
C4 C5 C6 C7 -0.3(5)
C5 C6 C7 C2 0.1(5)
C3 C2 C7 C6 0.0(4)
P1 C2 C7 C6 177.9(2)
N1 P1 C8 C9 -150.7(2)
C1 P1 C8 C9 89.5(3)
C2 P1 C8 C9 -26.4(3)
N1 P1 C8 C13 28.5(3)
C1 P1 C8 C13 -91.2(2)
C2 P1 C8 C13 152.9(2)
C13 C8 C9 C10 -0.4(5)
P1 C8 C9 C10 178.9(3)
C8 C9 C10 C11 1.0(5)
C9 C10 C11 C12 -0.8(5)
C10 C11 C12 C13 -0.2(5)
C11 C12 C13 C8 0.9(5)
C9 C8 C13 C12 -0.6(5)
P1 C8 C13 C12 -179.9(3)
C1 P1 N1 Si1 177.69(17)
C8 P1 N1 Si1 58.8(2)
C2 P1 N1 Si1 -59.3(2)
C1 P1 N1 Y1 11.54(13)
C8 P1 N1 Y1 -107.34(12)
C2 P1 N1 Y1 134.52(11)
O1 Y1 N1 P1 37.51(11)
N2 Y1 N1 P1 -64.91(11)
O2 Y1 N1 P1 147.9(5)
O3 Y1 N1 P1 114.82(10)
C1 Y1 N1 P1 -7.76(9)
I1 Y1 N1 P1 -158.36(9)
O1 Y1 N1 Si1 -129.12(14)
N2 Y1 N1 Si1 128.46(15)
O2 Y1 N1 Si1 -18.8(7)
O3 Y1 N1 Si1 -51.81(15)
C1 Y1 N1 Si1 -174.39(18)
I1 Y1 N1 Si1 35.01(14)
P1 N1 Si1 C27 -132.58(19)
Y1 N1 Si1 C27 29.7(2)
P1 N1 Si1 C28 109.7(2)
Y1 N1 Si1 C28 -88.02(18)
P1 N1 Si1 C26 -13.0(3)
Y1 N1 Si1 C26 149.25(17)
C32 C1 P2 N2 87.3(2)
P1 C1 P2 N2 -73.8(2)
Y1 C1 P2 N2 7.39(12)
C32 C1 P2 C20 -34.5(2)
P1 C1 P2 C20 164.41(17)
Y1 C1 P2 C20 -114.44(10)
C32 C1 P2 C14 -149.54(18)
P1 C1 P2 C14 49.4(2)
Y1 C1 P2 C14 130.55(11)
N2 P2 C14 C19 -125.6(2)
C1 P2 C14 C19 110.6(2)
C20 P2 C14 C19 -4.4(3)
N2 P2 C14 C15 49.0(3)
C1 P2 C14 C15 -74.8(3)
C20 P2 C14 C15 170.1(2)
C19 C14 C15 C16 -1.1(4)
P2 C14 C15 C16 -175.9(2)
C14 C15 C16 C17 1.3(5)
C15 C16 C17 C18 -0.6(5)
C16 C17 C18 C19 -0.3(5)
C17 C18 C19 C14 0.5(5)
C15 C14 C19 C18 0.2(4)
P2 C14 C19 C18 174.8(2)
N2 P2 C20 C21 6.6(3)
C1 P2 C20 C21 126.3(2)
C14 P2 C20 C21 -111.6(2)
N2 P2 C20 C25 -175.4(2)
C1 P2 C20 C25 -55.8(2)
C14 P2 C20 C25 66.4(2)
C25 C20 C21 C22 -1.1(4)
P2 C20 C21 C22 176.9(2)
C20 C21 C22 C23 -1.0(5)
C21 C22 C23 C24 1.5(5)
C22 C23 C24 C25 0.0(5)
C23 C24 C25 C20 -2.1(4)
C21 C20 C25 C24 2.6(4)
P2 C20 C25 C24 -175.4(2)
C1 P2 N2 Si2 166.12(16)
C20 P2 N2 Si2 -77.05(19)
C14 P2 N2 Si2 39.0(2)
C1 P2 N2 Y1 -8.46(13)
C20 P2 N2 Y1 108.38(12)
C14 P2 N2 Y1 -135.61(11)
O1 Y1 N2 P2 -41.10(11)
N1 Y1 N2 P2 62.10(11)
O2 Y1 N2 P2 -121.57(10)
O3 Y1 N2 P2 -116.9(2)
C1 Y1 N2 P2 5.67(9)
I1 Y1 N2 P2 154.98(9)
O1 Y1 N2 Si2 144.80(16)
N1 Y1 N2 Si2 -112.00(16)
O2 Y1 N2 Si2 64.33(16)
O3 Y1 N2 Si2 69.0(3)
C1 Y1 N2 Si2 -168.42(19)
I1 Y1 N2 Si2 -19.12(16)
P2 N2 Si2 C31 137.94(18)
Y1 N2 Si2 C31 -49.4(2)
P2 N2 Si2 C30 18.6(2)
Y1 N2 Si2 C30 -168.79(17)
P2 N2 Si2 C29 -101.3(2)
Y1 N2 Si2 C29 71.4(2)
N2 Y1 O1 C32 51.63(17)
N1 Y1 O1 C32 -50.51(17)
O2 Y1 O1 C32 135.92(17)
O3 Y1 O1 C32 -145.01(17)
C1 Y1 O1 C32 -0.64(15)
I1 Y1 O1 C32 -179.88(12)
Y1 O1 C32 N3 -178.5(2)
Y1 O1 C32 C1 1.0(2)
P1 C1 C32 N3 -99.2(3)
P2 C1 C32 N3 97.8(3)
Y1 C1 C32 N3 178.7(2)
P1 C1 C32 O1 81.3(2)
P2 C1 C32 O1 -81.7(2)
Y1 C1 C32 O1 -0.80(19)
O1 C32 N3 C33 1.3(4)
C1 C32 N3 C33 -178.2(2)
C32 N3 C33 C34 -72.4(3)
C32 N3 C33 C35 170.6(3)
C32 N3 C33 C36 52.7(4)
O1 Y1 O2 C40 -28.8(2)
N2 Y1 O2 C40 72.1(2)
N1 Y1 O2 C40 -140.2(6)
O3 Y1 O2 C40 -106.5(2)
C1 Y1 O2 C40 13.9(2)
I1 Y1 O2 C40 165.6(2)
O1 Y1 O2 C37 137.0(3)
N2 Y1 O2 C37 -122.2(2)
N1 Y1 O2 C37 25.5(7)
O3 Y1 O2 C37 59.2(2)
C1 Y1 O2 C37 179.6(2)
I1 Y1 O2 C37 -28.7(2)
C40 O2 C37 C38 40.5(3)
Y1 O2 C37 C38 -127.0(2)
O2 C37 C38 C39 -22.0(4)
C37 C38 C39 C40 -3.6(4)
C37 O2 C40 C39 -43.2(3)
Y1 O2 C40 C39 126.0(2)
C38 C39 C40 O2 28.2(3)
O1 Y1 O3 C44 -159.2(2)
N2 Y1 O3 C44 -79.9(3)
N1 Y1 O3 C44 101.0(2)
O2 Y1 O3 C44 -75.2(2)
C1 Y1 O3 C44 165.4(2)
I1 Y1 O3 C44 9.1(2)
O1 Y1 O3 C41 2.3(2)
N2 Y1 O3 C41 81.6(3)
N1 Y1 O3 C41 -97.4(2)
O2 Y1 O3 C41 86.3(2)
C1 Y1 O3 C41 -33.1(2)
I1 Y1 O3 C41 170.6(2)
C44 O3 C41 C42 -36.7(3)
Y1 O3 C41 C42 157.9(2)
O3 C41 C42 C43 26.6(4)
C41 C42 C43 C44 -7.2(4)
C41 O3 C44 C43 32.0(3)
Y1 O3 C44 C43 -164.1(2)
C42 C43 C44 O3 -15.0(4)
